data_9005006
loop_
_publ_author_name
'Dal Negro, A.'
'Manoli, S.'
'Secco, L.'
'Piccirillo, E. M.'

_publ_section_title
;
 Megacrystic clinopyroxenes from Victoria (Australia):
 Crystal chemical comparisons of pyroxenes from high and low pressure regimes
 Sample: Bu-11
;
_journal_name_full 'European Journal of Mineralogy'
_journal_page_first 105
_journal_page_last 121
_journal_paper_doi 10.1127/ejm/01/1/0105
_journal_volume 1
_journal_year 1989
_chemical_compound_source 'Victoria, Australia'
_chemical_formula_sum 'Al0.254 Ca0.751 Cr0.007 Fe0.244 Mg0.77 Mn0.003 Na0.092 O6 Si1.848 Ti0.031'
_chemical_name_mineral Diopside
_space_group_IT_number 15
_symmetry_space_group_name_Hall '-C 2yc'
_symmetry_space_group_name_H-M 'C 1 2/c 1'
_cell_angle_alpha 90
_cell_angle_beta 106.41
_cell_angle_gamma 90
_cell_length_a 9.721
_cell_length_b 8.877
_cell_length_c 5.275
_cell_formula_units_Z 4
_cell_volume 436.655
_database_code_amcsd 0006351
_exptl_crystal_density_diffrn 3.367
_cod_original_formula_sum 'Ca.751 Na.092 Fe.244 Mg.77 Mn.003 Al.254 Ti.031 Cr.007 Si1.848 O6'
_cod_database_code 9005006

loop_
_space_group_symop_operation_xyz
x,y,z
1/2+x,1/2+y,z
x,-y,1/2+z
1/2+x,1/2-y,1/2+z
-x,y,1/2-z
1/2-x,1/2+y,1/2-z
-x,-y,-z
1/2-x,1/2-y,-z

loop_
_atom_site_label
_atom_site_fract_x
_atom_site_fract_y
_atom_site_fract_z
_atom_site_occupancy
_atom_site_U_iso_or_equiv
CaM2 0.00000 0.29830 0.25000 0.75100 0.01406
NaM2 0.00000 0.29830 0.25000 0.09200 0.01406
FeM2 0.00000 0.29830 0.25000 0.09900 0.01406
MgM2 0.00000 0.29830 0.25000 0.05500 0.01406
MnM2 0.00000 0.29830 0.25000 0.00300 0.01406
AlM1 0.00000 0.90640 0.25000 0.10200 0.00735
FeM1 0.00000 0.90640 0.25000 0.14500 0.00735
MgM1 0.00000 0.90640 0.25000 0.71500 0.00735
TiM1 0.00000 0.90640 0.25000 0.03100 0.00735
CrM1 0.00000 0.90640 0.25000 0.00700 0.00735
SiT 0.28840 0.09270 0.23170 0.92400 0.00836
AlT 0.28840 0.09270 0.23170 0.07600 0.00836
O1 0.11500 0.08630 0.13980 1.00000 0.01089
O2 0.36320 0.25190 0.32330 1.00000 0.01482
O3 0.35170 0.01850 -0.00300 1.00000 0.01203

loop_
_cod_related_entry_id
_cod_related_entry_database
_cod_related_entry_code
1 AMCSD 0006351
